data_4311020
loop_
_publ_author_name
'Nathan A. Eckert'
'Jeremy M. Smith'
'Rene J. Lachicotte'
'Patrick L. Holland'

_publ_section_title
;
 Low-Coordinate Iron(II) Amido Complexes of \b-Diketiminates: Synthesis,
 Structure, and Reactivity
;
_journal_name_full 'Inorganic Chemistry'
_journal_page_first 3306
_journal_page_last 3321
_journal_paper_doi 10.1021/ic035483x
_journal_volume 43
_journal_year 2004
_chemical_formula_sum 'C42 H59 F3 Fe N3 O3 S'
_chemical_formula_weight 798.83
_chemical_name_common holne55
_chemical_name_systematic
;
 ?
;
_space_group_IT_number 2
_symmetry_cell_setting triclinic
_symmetry_space_group_name_Hall '-P 1'
_symmetry_space_group_name_H-M 'P -1'
_atom_sites_solution_hydrogens geom
_atom_sites_solution_primary direct
_atom_sites_solution_secondary difmap
_audit_creation_method SHELXL-97
_cell_angle_alpha 91.7160(10)
_cell_angle_beta 95.8530(10)
_cell_angle_gamma 108.1300(10)
_cell_formula_units_Z 2
_cell_length_a 9.9115(6)
_cell_length_b 12.0208(8)
_cell_length_c 18.6827(12)
_cell_measurement_reflns_used 4593
_cell_measurement_temperature 193(2)
_cell_measurement_theta_max 28
_cell_measurement_theta_min 2
_cell_volume 2099.9(2)
_computing_structure_refinement 'SHELXL-97 (Sheldrick, 1997)'
_diffrn_ambient_temperature 193(2)
_diffrn_measured_fraction_theta_full 0.941
_diffrn_measured_fraction_theta_max 0.941
_diffrn_radiation_monochromator graphite
_diffrn_radiation_source 'fine-focus sealed tube'
_diffrn_radiation_type MoK\a
_diffrn_radiation_wavelength 0.71073
_diffrn_reflns_av_R_equivalents 0.0184
_diffrn_reflns_av_sigmaI/netI 0.0476
_diffrn_reflns_limit_h_max 12
_diffrn_reflns_limit_h_min -13
_diffrn_reflns_limit_k_max 8
_diffrn_reflns_limit_k_min -16
_diffrn_reflns_limit_l_max 24
_diffrn_reflns_limit_l_min -24
_diffrn_reflns_number 16629
_diffrn_reflns_theta_full 28.28
_diffrn_reflns_theta_max 28.28
_diffrn_reflns_theta_min 1.79
_exptl_absorpt_coefficient_mu 0.462
_exptl_absorpt_correction_T_max 0.99
_exptl_absorpt_correction_T_min 0.88
_exptl_absorpt_correction_type empirical
_exptl_absorpt_process_details sadabs
_exptl_crystal_colour dark
_exptl_crystal_density_diffrn 1.263
_exptl_crystal_density_meas ?
_exptl_crystal_density_method 'not measured'
_exptl_crystal_description block
_exptl_crystal_F_000 850
_exptl_crystal_size_max 0.3
_exptl_crystal_size_mid 0.2
_exptl_crystal_size_min 0.1
_refine_diff_density_max 0.304
_refine_diff_density_min -0.313
_refine_diff_density_rms 0.047
_refine_ls_extinction_method none
_refine_ls_goodness_of_fit_ref 1.011
_refine_ls_hydrogen_treatment mixed
_refine_ls_matrix_type full
_refine_ls_number_parameters 496
_refine_ls_number_reflns 9786
_refine_ls_number_restraints 0
_refine_ls_restrained_S_all 1.011
_refine_ls_R_factor_all 0.0633
_refine_ls_R_factor_gt 0.0403
_refine_ls_shift/su_max 0.001
_refine_ls_shift/su_mean 0.000
_refine_ls_structure_factor_coef Fsqd
_refine_ls_weighting_details 'calc w=1/[\s^2^(Fo^2^)+(0.0492P)^2^+0.0000P] where P=(Fo^2^+2Fc^2^)/3'
_refine_ls_weighting_scheme calc
_refine_ls_wR_factor_gt 0.0911
_refine_ls_wR_factor_ref 0.0976
_reflns_number_gt 7161
_reflns_number_total 9786
_reflns_threshold_expression >2sigma(I)
_cod_data_source_file ic035483xsi20031224_095602_02.cif
_cod_data_source_block L(Me)Fe(NHdipp)(OTf)
_cod_depositor_comments
;
The following automatic conversions were performed:
'_symmetry_cell_setting' value 'Triclinic' changed to 'triclinic'
according to '/home/saulius/struct/CIF-dictionaries/cif_core.dic'
dictionary named 'cif_core.dic' version 2.4.1 from 2010-06-29.

Automatic conversion script
Id: cif_fix_enum 1527 2010-12-29 10:47:43Z saulius 

The following automatic conversions were performed:

'_exptl_crystal_density_meas' value 'na' was changed to '?' - the
value is perceived as not measured.

Automatic conversion script
Id: cif_fix_values 3008 2015-01-20 13:52:24Z robertas 
;
_cod_database_code 4311020

loop_
_symmetry_equiv_pos_as_xyz
'x, y, z'
'-x, -y, -z'

loop_
_atom_site_label
_atom_site_type_symbol
_atom_site_fract_x
_atom_site_fract_y
_atom_site_fract_z
_atom_site_U_iso_or_equiv
_atom_site_adp_type
_atom_site_occupancy
_atom_site_symmetry_multiplicity
_atom_site_calc_flag
_atom_site_refinement_flags
_atom_site_disorder_assembly
_atom_site_disorder_group
C11 C -0.1005(2) 0.01713(19) 0.83638(10) 0.0384(5) Uani 1 1 d . . .
H11A H -0.1130 -0.0668 0.8297 0.058 Uiso 1 1 calc R . .
H11B H -0.1934 0.0299 0.8268 0.058 Uiso 1 1 calc R . .
H11C H -0.0594 0.0452 0.8861 0.058 Uiso 1 1 calc R . .
C12 C 0.19727(18) 0.14042(16) 0.88080(9) 0.0273(4) Uani 1 1 d . . .
C13 C 0.14708(18) 0.33912(15) 0.62198(9) 0.0258(4) Uani 1 1 d . . .
C14 C 0.53516(18) 0.40528(16) 0.78681(9) 0.0265(4) Uani 1 1 d . . .
C15 C 0.3671(3) -0.0767(2) 0.60564(13) 0.0556(6) Uani 1 1 d . . .
C21 C -0.00074(18) 0.08381(16) 0.78466(9) 0.0273(4) Uani 1 1 d . . .
C22 C 0.21703(19) 0.03811(17) 0.90865(10) 0.0311(4) Uani 1 1 d . . .
C23 C 0.23243(19) 0.34364(16) 0.56577(9) 0.0296(4) Uani 1 1 d . . .
C24 C 0.58324(19) 0.52956(16) 0.78697(9) 0.0294(4) Uani 1 1 d . . .
C31 C -0.06371(18) 0.08520(16) 0.71374(9) 0.0292(4) Uani 1 1 d . . .
H31 H -0.1527 0.0257 0.7006 0.035 Uiso 1 1 calc R . .
C32 C 0.2806(2) 0.0473(2) 0.97960(10) 0.0412(5) Uani 1 1 d . . .
H32 H 0.2944 -0.0204 0.9999 0.049 Uiso 1 1 calc R . .
C33 C 0.2599(2) 0.44115(18) 0.52464(10) 0.0366(5) Uani 1 1 d . . .
H33 H 0.3162 0.4451 0.4860 0.044 Uiso 1 1 calc R . .
C34 C 0.7048(2) 0.59204(18) 0.83274(10) 0.0370(5) Uani 1 1 d . . .
H34 H 0.7394 0.6751 0.8324 0.044 Uiso 1 1 calc R . .
C41 C -0.01549(18) 0.16051(15) 0.65975(9) 0.0271(4) Uani 1 1 d . . .
C42 C 0.3239(2) 0.1513(2) 1.02114(11) 0.0456(5) Uani 1 1 d . . .
H42 H 0.3659 0.1545 1.0695 0.055 Uiso 1 1 calc R . .
C43 C 0.2076(2) 0.53205(19) 0.53859(11) 0.0407(5) Uani 1 1 d . . .
H43 H 0.2264 0.5970 0.5092 0.049 Uiso 1 1 calc R . .
C44 C 0.7762(2) 0.5357(2) 0.87858(11) 0.0415(5) Uani 1 1 d . . .
H44 H 0.8586 0.5800 0.9097 0.050 Uiso 1 1 calc R . .
C51 C -0.1156(2) 0.15211(18) 0.59219(10) 0.0397(5) Uani 1 1 d . . .
H51A H -0.1077 0.2311 0.5773 0.060 Uiso 1 1 calc R . .
H51B H -0.2139 0.1120 0.6015 0.060 Uiso 1 1 calc R . .
H51C H -0.0902 0.1077 0.5538 0.060 Uiso 1 1 calc R . .
C52 C 0.3063(2) 0.25088(19) 0.99243(10) 0.0393(5) Uani 1 1 d . . .
H52 H 0.3380 0.3227 1.0212 0.047 Uiso 1 1 calc R . .
C53 C 0.1278(2) 0.52861(18) 0.59545(10) 0.0371(5) Uani 1 1 d . . .
H53 H 0.0941 0.5926 0.6055 0.045 Uiso 1 1 calc R . .
C54 C 0.72787(19) 0.41484(18) 0.87928(10) 0.0362(5) Uani 1 1 d . . .
H54 H 0.7769 0.3771 0.9117 0.043 Uiso 1 1 calc R . .
C62 C 0.24272(18) 0.24830(17) 0.92197(9) 0.0299(4) Uani 1 1 d . . .
C63 C 0.09593(19) 0.43320(16) 0.63813(9) 0.0301(4) Uani 1 1 d . . .
C64 C 0.60884(18) 0.34722(16) 0.83347(9) 0.0283(4) Uani 1 1 d . . .
C72 C 0.1766(2) -0.07925(17) 0.86590(11) 0.0365(5) Uani 1 1 d . . .
H72 H 0.1233 -0.0727 0.8187 0.044 Uiso 1 1 calc R . .
C73 C 0.2932(2) 0.24640(17) 0.54661(10) 0.0367(5) Uani 1 1 d . . .
H73 H 0.2690 0.1867 0.5833 0.044 Uiso 1 1 calc R . .
C74 C 0.5069(2) 0.59542(17) 0.73798(10) 0.0367(5) Uani 1 1 d . . .
H74 H 0.4054 0.5441 0.7266 0.044 Uiso 1 1 calc R . .
C82 C 0.0788(2) -0.1792(2) 0.90467(13) 0.0545(6) Uani 1 1 d . . .
H82A H 0.1340 -0.1966 0.9469 0.082 Uiso 1 1 calc R . .
H82B H 0.0402 -0.2495 0.8716 0.082 Uiso 1 1 calc R . .
H82C H -0.0001 -0.1551 0.9201 0.082 Uiso 1 1 calc R . .
C83 C 0.2246(3) 0.1853(2) 0.47271(12) 0.0551(6) Uani 1 1 d . . .
H83A H 0.1210 0.1520 0.4732 0.083 Uiso 1 1 calc R . .
H83B H 0.2643 0.1223 0.4620 0.083 Uiso 1 1 calc R . .
H83C H 0.2445 0.2423 0.4357 0.083 Uiso 1 1 calc R . .
C84 C 0.5703(3) 0.6153(2) 0.66696(12) 0.0603(7) Uani 1 1 d . . .
H84A H 0.6692 0.6677 0.6758 0.090 Uiso 1 1 calc R . .
H84B H 0.5139 0.6511 0.6346 0.090 Uiso 1 1 calc R . .
H84C H 0.5688 0.5400 0.6447 0.090 Uiso 1 1 calc R . .
C92 C 0.3085(2) -0.11124(19) 0.85052(12) 0.0482(6) Uani 1 1 d . . .
H92A H 0.3675 -0.0509 0.8226 0.072 Uiso 1 1 calc R . .
H92B H 0.2788 -0.1872 0.8229 0.072 Uiso 1 1 calc R . .
H92C H 0.3639 -0.1162 0.8962 0.072 Uiso 1 1 calc R . .
C93 C 0.4566(2) 0.29193(19) 0.54946(12) 0.0482(6) Uani 1 1 d . . .
H93A H 0.4836 0.3515 0.5143 0.072 Uiso 1 1 calc R . .
H93B H 0.4920 0.2267 0.5379 0.072 Uiso 1 1 calc R . .
H93C H 0.4985 0.3267 0.5979 0.072 Uiso 1 1 calc R . .
C94 C 0.5041(3) 0.7102(2) 0.77291(13) 0.0577(6) Uani 1 1 d . . .
H94A H 0.4722 0.6969 0.8208 0.087 Uiso 1 1 calc R . .
H94B H 0.4380 0.7404 0.7429 0.087 Uiso 1 1 calc R . .
H94C H 0.6003 0.7674 0.7776 0.087 Uiso 1 1 calc R . .
C102 C 0.21392(19) 0.35622(16) 0.89335(10) 0.0320(4) Uani 1 1 d . . .
H102 H 0.2165 0.3519 0.8400 0.038 Uiso 1 1 calc R . .
C103 C 0.0084(2) 0.43605(18) 0.70063(10) 0.0351(4) Uani 1 1 d . . .
H103 H 0.0003 0.3642 0.7277 0.042 Uiso 1 1 calc R . .
C104 C 0.56709(19) 0.21517(17) 0.82985(10) 0.0333(4) Uani 1 1 d . . .
H104 H 0.4604 0.1840 0.8214 0.040 Uiso 1 1 calc R . .
C112 C 0.0633(2) 0.3544(2) 0.90661(12) 0.0457(5) Uani 1 1 d . . .
H11D H -0.0072 0.2848 0.8810 0.069 Uiso 1 1 calc R . .
H11E H 0.0458 0.4251 0.8889 0.069 Uiso 1 1 calc R . .
H11F H 0.0550 0.3520 0.9584 0.069 Uiso 1 1 calc R . .
C113 C -0.1421(2) 0.4364(2) 0.67369(13) 0.0545(6) Uani 1 1 d . . .
H11G H -0.1362 0.5062 0.6468 0.082 Uiso 1 1 calc R . .
H11H H -0.1955 0.4375 0.7149 0.082 Uiso 1 1 calc R . .
H11I H -0.1912 0.3658 0.6421 0.082 Uiso 1 1 calc R . .
C114 C 0.6247(2) 0.17140(19) 0.76476(11) 0.0424(5) Uani 1 1 d . . .
H11J H 0.5897 0.2008 0.7206 0.064 Uiso 1 1 calc R . .
H11K H 0.5916 0.0854 0.7607 0.064 Uiso 1 1 calc R . .
H11L H 0.7294 0.2001 0.7715 0.064 Uiso 1 1 calc R . .
C122 C 0.3252(2) 0.47241(18) 0.92436(11) 0.0439(5) Uani 1 1 d . . .
H12A H 0.3186 0.4831 0.9759 0.066 Uiso 1 1 calc R . .
H12B H 0.3067 0.5376 0.8994 0.066 Uiso 1 1 calc R . .
H12C H 0.4212 0.4706 0.9175 0.066 Uiso 1 1 calc R . .
C123 C 0.0826(2) 0.5435(2) 0.75234(11) 0.0492(6) Uani 1 1 d . . .
H12D H 0.1772 0.5409 0.7718 0.074 Uiso 1 1 calc R . .
H12E H 0.0251 0.5436 0.7920 0.074 Uiso 1 1 calc R . .
H12F H 0.0932 0.6148 0.7264 0.074 Uiso 1 1 calc R . .
C124 C 0.6140(2) 0.1656(2) 0.89894(12) 0.0475(6) Uani 1 1 d . . .
H12G H 0.7186 0.1884 0.9064 0.071 Uiso 1 1 calc R . .
H12H H 0.5739 0.0798 0.8948 0.071 Uiso 1 1 calc R . .
H12I H 0.5795 0.1967 0.9400 0.071 Uiso 1 1 calc R . .
N1 N 0.13704(15) 0.13899(12) 0.80663(7) 0.0247(3) Uani 1 1 d . . .
N2 N 0.11668(14) 0.23961(12) 0.66658(7) 0.0241(3) Uani 1 1 d . . .
N3 N 0.41499(16) 0.33939(14) 0.74098(9) 0.0300(4) Uani 1 1 d . . .
O1 O 0.29399(14) 0.05322(11) 0.69373(7) 0.0370(3) Uani 1 1 d . . .
O2 O 0.12880(16) -0.03050(13) 0.58698(8) 0.0534(4) Uani 1 1 d . . .
O3 O 0.1625(2) -0.15434(14) 0.68439(9) 0.0663(5) Uani 1 1 d . . .
F1 F 0.43135(19) 0.01217(15) 0.56930(9) 0.0881(5) Uani 1 1 d . . .
F2 F 0.46508(18) -0.09134(15) 0.65468(9) 0.0829(5) Uani 1 1 d . . .
F3 F 0.3209(2) -0.17189(15) 0.56103(9) 0.0953(6) Uani 1 1 d . . .
S1 S 0.21768(6) -0.05324(5) 0.64592(3) 0.04134(14) Uani 1 1 d . . .
Fe01 Fe 0.26083(3) 0.19903(2) 0.729171(13) 0.02424(8) Uani 1 1 d . . .
H1 H 0.391(2) 0.3800(19) 0.7110(11) 0.046(7) Uiso 1 1 d . . .

loop_
_atom_site_aniso_label
_atom_site_aniso_U_11
_atom_site_aniso_U_22
_atom_site_aniso_U_33
_atom_site_aniso_U_23
_atom_site_aniso_U_13
_atom_site_aniso_U_12
C11 0.0286(10) 0.0453(13) 0.0406(11) 0.0153(10) 0.0086(8) 0.0081(9)
C12 0.0267(9) 0.0320(10) 0.0245(9) 0.0055(8) 0.0057(7) 0.0100(8)
C13 0.0266(9) 0.0249(10) 0.0229(9) 0.0032(7) -0.0012(7) 0.0051(8)
C14 0.0237(9) 0.0307(10) 0.0245(9) 0.0007(8) 0.0068(7) 0.0065(8)
C15 0.0877(19) 0.0437(15) 0.0481(14) -0.0006(12) 0.0138(13) 0.0375(14)
C21 0.0270(9) 0.0237(10) 0.0325(10) 0.0053(8) 0.0057(7) 0.0088(8)
C22 0.0305(10) 0.0332(11) 0.0311(10) 0.0082(8) 0.0068(8) 0.0106(8)
C23 0.0310(9) 0.0291(10) 0.0266(9) 0.0021(8) 0.0024(7) 0.0067(8)
C24 0.0289(9) 0.0306(11) 0.0292(9) -0.0005(8) 0.0076(8) 0.0091(8)
C31 0.0245(9) 0.0253(10) 0.0337(10) 0.0007(8) 0.0004(7) 0.0029(8)
C32 0.0460(12) 0.0476(13) 0.0354(11) 0.0145(10) 0.0035(9) 0.0220(11)
C33 0.0412(11) 0.0371(12) 0.0320(10) 0.0081(9) 0.0128(9) 0.0099(9)
C34 0.0361(11) 0.0309(11) 0.0389(11) -0.0046(9) 0.0063(9) 0.0032(9)
C41 0.0266(9) 0.0252(10) 0.0287(9) -0.0018(8) 0.0011(7) 0.0079(8)
C42 0.0523(13) 0.0616(16) 0.0271(10) 0.0062(10) -0.0025(9) 0.0261(12)
C43 0.0467(12) 0.0384(12) 0.0388(11) 0.0176(9) 0.0099(9) 0.0133(10)
C44 0.0319(10) 0.0484(14) 0.0365(11) -0.0063(10) -0.0022(9) 0.0043(10)
C51 0.0364(11) 0.0405(12) 0.0334(10) 0.0032(9) -0.0069(9) 0.0028(9)
C52 0.0437(12) 0.0465(13) 0.0294(10) -0.0042(9) 0.0005(9) 0.0186(10)
C53 0.0412(11) 0.0352(12) 0.0400(11) 0.0098(9) 0.0084(9) 0.0175(9)
C54 0.0303(10) 0.0457(13) 0.0318(10) 0.0037(9) 0.0006(8) 0.0117(9)
C62 0.0287(9) 0.0351(11) 0.0276(9) 0.0034(8) 0.0050(7) 0.0117(8)
C63 0.0301(10) 0.0319(11) 0.0284(9) 0.0058(8) 0.0023(8) 0.0099(8)
C64 0.0235(9) 0.0342(11) 0.0277(9) 0.0042(8) 0.0062(7) 0.0085(8)
C72 0.0384(11) 0.0302(11) 0.0413(11) 0.0092(9) 0.0021(9) 0.0118(9)
C73 0.0471(12) 0.0285(11) 0.0355(10) 0.0036(8) 0.0167(9) 0.0095(9)
C74 0.0376(11) 0.0268(11) 0.0435(11) 0.0030(9) 0.0026(9) 0.0076(9)
C82 0.0541(14) 0.0400(14) 0.0668(16) 0.0201(12) 0.0096(12) 0.0087(11)
C83 0.0688(16) 0.0437(14) 0.0464(13) -0.0090(11) 0.0147(12) 0.0072(12)
C84 0.0791(18) 0.0707(18) 0.0401(13) 0.0161(12) 0.0111(12) 0.0341(15)
C92 0.0501(13) 0.0411(13) 0.0571(14) 0.0025(11) 0.0044(11) 0.0204(11)
C93 0.0454(12) 0.0436(13) 0.0611(14) 0.0018(11) 0.0203(11) 0.0178(11)
C94 0.0768(17) 0.0414(14) 0.0635(15) 0.0031(12) 0.0080(13) 0.0311(13)
C102 0.0373(10) 0.0313(11) 0.0267(9) -0.0004(8) 0.0043(8) 0.0101(9)
C103 0.0419(11) 0.0331(11) 0.0356(10) 0.0086(9) 0.0112(9) 0.0167(9)
C104 0.0249(9) 0.0356(11) 0.0393(11) 0.0084(9) 0.0015(8) 0.0096(8)
C112 0.0435(12) 0.0457(13) 0.0540(13) 0.0065(11) 0.0073(10) 0.0220(11)
C113 0.0431(13) 0.0700(17) 0.0560(14) 0.0072(12) 0.0162(11) 0.0223(12)
C114 0.0393(11) 0.0377(12) 0.0542(13) 0.0047(10) 0.0081(10) 0.0171(10)
C122 0.0516(13) 0.0383(13) 0.0389(11) -0.0017(10) 0.0082(10) 0.0095(10)
C123 0.0591(14) 0.0501(14) 0.0421(12) 0.0006(11) 0.0130(11) 0.0208(12)
C124 0.0386(12) 0.0484(14) 0.0538(13) 0.0203(11) -0.0005(10) 0.0114(10)
N1 0.0261(7) 0.0239(8) 0.0236(7) 0.0037(6) 0.0033(6) 0.0070(6)
N2 0.0265(7) 0.0231(8) 0.0215(7) 0.0018(6) 0.0017(6) 0.0065(6)
N3 0.0277(8) 0.0282(9) 0.0317(9) 0.0062(7) -0.0016(7) 0.0066(7)
O1 0.0444(8) 0.0297(8) 0.0385(7) -0.0052(6) 0.0030(6) 0.0152(6)
O2 0.0584(10) 0.0448(10) 0.0490(9) -0.0066(7) -0.0097(8) 0.0107(8)
O3 0.0983(14) 0.0353(9) 0.0572(10) 0.0083(8) 0.0203(9) 0.0054(9)
F1 0.1112(13) 0.0823(12) 0.0994(12) 0.0346(10) 0.0654(10) 0.0525(11)
F2 0.0991(12) 0.0932(13) 0.0815(11) 0.0020(9) 0.0070(9) 0.0681(11)
F3 0.1367(15) 0.0768(12) 0.0840(11) -0.0343(9) 0.0167(11) 0.0527(11)
S1 0.0571(3) 0.0273(3) 0.0381(3) -0.0017(2) 0.0077(2) 0.0108(2)
Fe01 0.02464(13) 0.02387(15) 0.02434(14) 0.00241(10) 0.00351(10) 0.00758(11)

loop_
_atom_type_symbol
_atom_type_description
_atom_type_scat_dispersion_real
_atom_type_scat_dispersion_imag
_atom_type_scat_source
C C 0.0033 0.0016 'International Tables Vol C Tables 4.2.6.8 and 6.1.1.4'
H H 0.0000 0.0000 'International Tables Vol C Tables 4.2.6.8 and 6.1.1.4'
N N 0.0061 0.0033 'International Tables Vol C Tables 4.2.6.8 and 6.1.1.4'
O O 0.0106 0.0060 'International Tables Vol C Tables 4.2.6.8 and 6.1.1.4'
F F 0.0171 0.0103 'International Tables Vol C Tables 4.2.6.8 and 6.1.1.4'
S S 0.1246 0.1234 'International Tables Vol C Tables 4.2.6.8 and 6.1.1.4'
Fe Fe 0.3463 0.8444 'International Tables Vol C Tables 4.2.6.8 and 6.1.1.4'

loop_
_geom_angle_atom_site_label_1
_geom_angle_atom_site_label_2
_geom_angle_atom_site_label_3
_geom_angle
_geom_angle_site_symmetry_1
_geom_angle_site_symmetry_3
_geom_angle_publ_flag
C62 C12 C22 121.73(16) . . ?
C62 C12 N1 117.72(16) . . ?
C22 C12 N1 120.44(16) . . ?
C23 C13 C63 120.87(16) . . ?
C23 C13 N2 119.95(15) . . ?
C63 C13 N2 119.11(15) . . ?
N3 C14 C64 119.43(17) . . ?
N3 C14 C24 120.42(17) . . ?
C64 C14 C24 120.15(16) . . ?
F1 C15 F2 107.0(2) . . ?
F1 C15 F3 108.3(2) . . ?
F2 C15 F3 107.7(2) . . ?
F1 C15 S1 111.83(16) . . ?
F2 C15 S1 112.08(16) . . ?
F3 C15 S1 109.79(19) . . ?
N1 C21 C31 123.11(15) . . ?
N1 C21 C11 121.02(16) . . ?
C31 C21 C11 115.85(15) . . ?
C32 C22 C12 117.17(18) . . ?
C32 C22 C72 118.60(18) . . ?
C12 C22 C72 124.21(16) . . ?
C33 C23 C13 118.10(17) . . ?
C33 C23 C73 118.44(16) . . ?
C13 C23 C73 123.44(16) . . ?
C34 C24 C14 118.65(18) . . ?
C34 C24 C74 119.48(17) . . ?
C14 C24 C74 121.86(16) . . ?
C41 C31 C21 129.98(16) . . ?
C42 C32 C22 122.1(2) . . ?
C43 C33 C23 121.61(17) . . ?
C44 C34 C24 121.29(19) . . ?
N2 C41 C31 122.12(16) . . ?
N2 C41 C51 119.66(16) . . ?
C31 C41 C51 118.22(16) . . ?
C32 C42 C52 119.83(18) . . ?
C33 C43 C53 119.86(19) . . ?
C34 C44 C54 120.00(19) . . ?
C42 C52 C62 121.34(19) . . ?
C43 C53 C63 121.16(19) . . ?
C44 C54 C64 121.41(19) . . ?
C52 C62 C12 117.80(18) . . ?
C52 C62 C102 120.54(17) . . ?
C12 C62 C102 121.50(16) . . ?
C53 C63 C13 118.34(16) . . ?
C53 C63 C103 118.26(17) . . ?
C13 C63 C103 123.40(16) . . ?
C54 C64 C14 118.47(18) . . ?
C54 C64 C104 120.37(17) . . ?
C14 C64 C104 120.99(16) . . ?
C22 C72 C92 111.51(16) . . ?
C22 C72 C82 112.13(17) . . ?
C92 C72 C82 109.07(18) . . ?
C23 C73 C83 111.07(18) . . ?
C23 C73 C93 111.80(16) . . ?
C83 C73 C93 110.84(16) . . ?
C94 C74 C84 110.74(19) . . ?
C94 C74 C24 113.44(17) . . ?
C84 C74 C24 110.88(17) . . ?
C62 C102 C112 109.69(16) . . ?
C62 C102 C122 113.90(16) . . ?
C112 C102 C122 110.55(16) . . ?
C113 C103 C123 109.46(17) . . ?
C113 C103 C63 111.54(16) . . ?
C123 C103 C63 110.71(16) . . ?
C64 C104 C124 114.00(16) . . ?
C64 C104 C114 109.87(16) . . ?
C124 C104 C114 110.60(16) . . ?
C21 N1 C12 121.82(14) . . ?
C21 N1 Fe01 116.04(11) . . ?
C12 N1 Fe01 121.55(11) . . ?
C41 N2 C13 119.92(14) . . ?
C41 N2 Fe01 115.46(12) . . ?
C13 N2 Fe01 124.17(11) . . ?
C14 N3 Fe01 144.53(14) . . ?
S1 O1 Fe01 138.58(9) . . ?
O3 S1 O2 118.70(11) . . ?
O3 S1 O1 113.06(9) . . ?
O2 S1 O1 112.62(9) . . ?
O3 S1 C15 105.00(11) . . ?
O2 S1 C15 104.75(11) . . ?
O1 S1 C15 100.16(10) . . ?
N3 Fe01 N2 103.13(7) . . ?
N3 Fe01 O1 118.78(6) . . ?
N2 Fe01 O1 112.67(6) . . ?
N3 Fe01 N1 123.10(6) . . ?
N2 Fe01 N1 96.03(6) . . ?
O1 Fe01 N1 101.05(6) . . ?

loop_
_geom_bond_atom_site_label_1
_geom_bond_atom_site_label_2
_geom_bond_distance
_geom_bond_site_symmetry_2
_geom_bond_publ_flag
C11 C21 1.517(2) . ?
C12 C62 1.408(3) . ?
C12 C22 1.410(3) . ?
C12 N1 1.449(2) . ?
C13 C23 1.406(2) . ?
C13 C63 1.412(2) . ?
C13 N2 1.450(2) . ?
C14 N3 1.394(2) . ?
C14 C64 1.416(2) . ?
C14 C24 1.420(3) . ?
C15 F1 1.310(3) . ?
C15 F2 1.322(3) . ?
C15 F3 1.324(3) . ?
C15 S1 1.820(2) . ?
C21 N1 1.334(2) . ?
C21 C31 1.409(2) . ?
C22 C32 1.394(3) . ?
C22 C72 1.518(3) . ?
C23 C33 1.392(3) . ?
C23 C73 1.521(3) . ?
C24 C34 1.391(3) . ?
C24 C74 1.520(3) . ?
C31 C41 1.396(2) . ?
C32 C42 1.374(3) . ?
C33 C43 1.376(3) . ?
C34 C44 1.379(3) . ?
C41 N2 1.349(2) . ?
C41 C51 1.504(2) . ?
C42 C52 1.379(3) . ?
C43 C53 1.382(3) . ?
C44 C54 1.382(3) . ?
C52 C62 1.395(3) . ?
C53 C63 1.390(3) . ?
C54 C64 1.393(3) . ?
C62 C102 1.514(3) . ?
C63 C103 1.530(2) . ?
C64 C104 1.508(3) . ?
C72 C92 1.524(3) . ?
C72 C82 1.543(3) . ?
C73 C83 1.531(3) . ?
C73 C93 1.534(3) . ?
C74 C94 1.518(3) . ?
C74 C84 1.519(3) . ?
C102 C112 1.531(3) . ?
C102 C122 1.538(3) . ?
C103 C113 1.526(3) . ?
C103 C123 1.527(3) . ?
C104 C124 1.528(3) . ?
C104 C114 1.540(3) . ?
N1 Fe01 1.9986(14) . ?
N2 Fe01 1.9427(14) . ?
N3 Fe01 1.8801(15) . ?
O1 S1 1.4829(13) . ?
O1 Fe01 1.9880(12) . ?
O2 S1 1.4259(16) . ?
O3 S1 1.4182(16) . ?

loop_
_geom_torsion_atom_site_label_1
_geom_torsion_atom_site_label_2
_geom_torsion_atom_site_label_3
_geom_torsion_atom_site_label_4
_geom_torsion
_geom_torsion_site_symmetry_1
_geom_torsion_site_symmetry_2
_geom_torsion_site_symmetry_3
_geom_torsion_site_symmetry_4
_geom_torsion_publ_flag
C62 C12 C22 C32 1.5(3) . . . . ?
N1 C12 C22 C32 177.59(15) . . . . ?
C62 C12 C22 C72 -177.08(17) . . . . ?
N1 C12 C22 C72 -1.0(3) . . . . ?
C63 C13 C23 C33 -2.7(3) . . . . ?
N2 C13 C23 C33 -179.50(16) . . . . ?
C63 C13 C23 C73 178.78(17) . . . . ?
N2 C13 C23 C73 2.0(3) . . . . ?
N3 C14 C24 C34 -179.06(15) . . . . ?
C64 C14 C24 C34 1.1(2) . . . . ?
N3 C14 C24 C74 0.1(2) . . . . ?
C64 C14 C24 C74 -179.73(15) . . . . ?
N1 C21 C31 C41 -17.7(3) . . . . ?
C11 C21 C31 C41 160.99(19) . . . . ?
C12 C22 C32 C42 -0.6(3) . . . . ?
C72 C22 C32 C42 178.13(19) . . . . ?
C13 C23 C33 C43 1.0(3) . . . . ?
C73 C23 C33 C43 179.58(18) . . . . ?
C14 C24 C34 C44 -1.6(3) . . . . ?
C74 C24 C34 C44 179.25(17) . . . . ?
C21 C31 C41 N2 8.7(3) . . . . ?
C21 C31 C41 C51 -171.24(18) . . . . ?
C22 C32 C42 C52 -0.7(3) . . . . ?
C23 C33 C43 C53 1.2(3) . . . . ?
C24 C34 C44 C54 0.5(3) . . . . ?
C32 C42 C52 C62 1.1(3) . . . . ?
C33 C43 C53 C63 -1.6(3) . . . . ?
C34 C44 C54 C64 1.1(3) . . . . ?
C42 C52 C62 C12 -0.2(3) . . . . ?
C42 C52 C62 C102 175.24(18) . . . . ?
C22 C12 C62 C52 -1.2(3) . . . . ?
N1 C12 C62 C52 -177.35(15) . . . . ?
C22 C12 C62 C102 -176.55(16) . . . . ?
N1 C12 C62 C102 7.3(2) . . . . ?
C43 C53 C63 C13 -0.1(3) . . . . ?
C43 C53 C63 C103 179.37(18) . . . . ?
C23 C13 C63 C53 2.3(3) . . . . ?
N2 C13 C63 C53 179.10(16) . . . . ?
C23 C13 C63 C103 -177.17(17) . . . . ?
N2 C13 C63 C103 -0.3(3) . . . . ?
C44 C54 C64 C14 -1.5(3) . . . . ?
C44 C54 C64 C104 173.76(17) . . . . ?
N3 C14 C64 C54 -179.42(15) . . . . ?
C24 C14 C64 C54 0.4(2) . . . . ?
N3 C14 C64 C104 5.3(2) . . . . ?
C24 C14 C64 C104 -174.87(15) . . . . ?
C32 C22 C72 C92 -67.6(2) . . . . ?
C12 C22 C72 C92 111.0(2) . . . . ?
C32 C22 C72 C82 55.0(2) . . . . ?
C12 C22 C72 C82 -126.37(19) . . . . ?
C33 C23 C73 C83 -66.2(2) . . . . ?
C13 C23 C73 C83 112.4(2) . . . . ?
C33 C23 C73 C93 58.2(2) . . . . ?
C13 C23 C73 C93 -123.26(19) . . . . ?
C34 C24 C74 C94 -37.6(2) . . . . ?
C14 C24 C74 C94 143.21(18) . . . . ?
C34 C24 C74 C84 87.7(2) . . . . ?
C14 C24 C74 C84 -91.4(2) . . . . ?
C52 C62 C102 C112 -91.5(2) . . . . ?
C12 C62 C102 C112 83.8(2) . . . . ?
C52 C62 C102 C122 33.0(2) . . . . ?
C12 C62 C102 C122 -151.74(17) . . . . ?
C53 C63 C103 C113 64.5(2) . . . . ?
C13 C63 C103 C113 -116.1(2) . . . . ?
C53 C63 C103 C123 -57.7(2) . . . . ?
C13 C63 C103 C123 121.8(2) . . . . ?
C54 C64 C104 C124 26.9(2) . . . . ?
C14 C64 C104 C124 -157.89(16) . . . . ?
C54 C64 C104 C114 -97.9(2) . . . . ?
C14 C64 C104 C114 77.3(2) . . . . ?
C31 C21 N1 C12 177.12(16) . . . . ?
C11 C21 N1 C12 -1.5(3) . . . . ?
C31 C21 N1 Fe01 -11.5(2) . . . . ?
C11 C21 N1 Fe01 169.88(14) . . . . ?
C62 C12 N1 C21 -112.01(19) . . . . ?
C22 C12 N1 C21 71.8(2) . . . . ?
C62 C12 N1 Fe01 77.09(18) . . . . ?
C22 C12 N1 Fe01 -99.12(17) . . . . ?
C31 C41 N2 C13 -160.19(16) . . . . ?
C51 C41 N2 C13 19.7(2) . . . . ?
C31 C41 N2 Fe01 27.2(2) . . . . ?
C51 C41 N2 Fe01 -152.91(14) . . . . ?
C23 C13 N2 C41 -107.99(19) . . . . ?
C63 C13 N2 C41 75.1(2) . . . . ?
C23 C13 N2 Fe01 63.97(19) . . . . ?
C63 C13 N2 Fe01 -112.91(16) . . . . ?
C64 C14 N3 Fe01 28.9(3) . . . . ?
C24 C14 N3 Fe01 -150.93(17) . . . . ?
Fe01 O1 S1 O3 -104.34(15) . . . . ?
Fe01 O1 S1 O2 33.65(16) . . . . ?
Fe01 O1 S1 C15 144.43(14) . . . . ?
F1 C15 S1 O3 -178.54(18) . . . . ?
F2 C15 S1 O3 -58.4(2) . . . . ?
F3 C15 S1 O3 61.3(2) . . . . ?
F1 C15 S1 O2 55.7(2) . . . . ?
F2 C15 S1 O2 175.77(17) . . . . ?
F3 C15 S1 O2 -64.52(19) . . . . ?
F1 C15 S1 O1 -61.1(2) . . . . ?
F2 C15 S1 O1 58.95(19) . . . . ?
F3 C15 S1 O1 178.65(17) . . . . ?
C14 N3 Fe01 N2 152.9(2) . . . . ?
C14 N3 Fe01 O1 -81.7(2) . . . . ?
C14 N3 Fe01 N1 46.6(2) . . . . ?
C41 N2 Fe01 N3 -168.40(12) . . . . ?
C13 N2 Fe01 N3 19.32(14) . . . . ?
C41 N2 Fe01 O1 62.31(13) . . . . ?
C13 N2 Fe01 O1 -109.97(13) . . . . ?
C41 N2 Fe01 N1 -42.34(12) . . . . ?
C13 N2 Fe01 N1 145.37(13) . . . . ?
S1 O1 Fe01 N3 -142.95(12) . . . . ?
S1 O1 Fe01 N2 -22.26(15) . . . . ?
S1 O1 Fe01 N1 79.14(13) . . . . ?
C21 N1 Fe01 N3 144.83(13) . . . . ?
C12 N1 Fe01 N3 -43.77(15) . . . . ?
C21 N1 Fe01 N2 34.86(13) . . . . ?
C12 N1 Fe01 N2 -153.74(13) . . . . ?
C21 N1 Fe01 O1 -79.69(13) . . . . ?
C12 N1 Fe01 O1 91.71(13) . . . . ?
